data_7243977
loop_
_publ_author_name
'Teixeira, Micha\"el'
'Maia, Renata A.'
'Karmazin, Lydia'
'Louis, Beno\^it'
'Baudron, St\'ephane A.'

_publ_section_title
;
 Ionothermal synthesis of calcium-based metal--organic frameworks in a
 deep eutectic solvent
;
_journal_issue 3
_journal_name_full CrystEngComm
_journal_page_first 601
_journal_page_last 608
_journal_paper_doi 10.1039/D1CE01497H
_journal_volume 24
_journal_year 2022
_chemical_formula_sum 'C22 H20 Ca2 N4 O10'
_chemical_formula_weight 580.58
_space_group_crystal_system triclinic
_space_group_IT_number 2
_space_group_name_Hall '-P 1'
_space_group_name_H-M_alt 'P -1'
_atom_sites_solution_hydrogens geom
_audit_creation_method SHELXL-2016/6
_audit_update_record
;
2021-11-08 deposited with the CCDC.	2021-11-30 downloaded from the CCDC.
;
_cell_angle_alpha 92.6180(10)
_cell_angle_beta 99.6590(10)
_cell_angle_gamma 102.7040(10)
_cell_formula_units_Z 2
_cell_length_a 7.0098(2)
_cell_length_b 10.9304(3)
_cell_length_c 16.6160(5)
_cell_measurement_reflns_used 9936
_cell_measurement_temperature 173(2)
_cell_measurement_theta_max 30.04
_cell_measurement_theta_min 2.38
_cell_volume 1219.82(6)
_computing_cell_refinement 'Bruker SAINT'
_computing_data_collection 'Bruker APEX2'
_computing_data_reduction 'Bruker SAINT'
_computing_molecular_graphics 'Bruker SHELXTL'
_computing_publication_material 'Bruker SHELXTL'
_computing_structure_refinement 'SHELXL-2016/6 (Sheldrick, 2016)'
_computing_structure_solution 'SHELXS-97 (Sheldrick 2008)'
_diffrn_ambient_temperature 173(2)
_diffrn_measured_fraction_theta_full 0.966
_diffrn_measured_fraction_theta_max 0.926
_diffrn_measurement_device_type 'Bruker APEX-II CCD'
_diffrn_measurement_method '\f and \w scans'
_diffrn_radiation_type MoK\a
_diffrn_radiation_wavelength 0.71073
_diffrn_reflns_av_R_equivalents 0.0476
_diffrn_reflns_av_unetI/netI 0.0356
_diffrn_reflns_Laue_measured_fraction_full 0.966
_diffrn_reflns_Laue_measured_fraction_max 0.926
_diffrn_reflns_limit_h_max 9
_diffrn_reflns_limit_h_min -7
_diffrn_reflns_limit_k_max 14
_diffrn_reflns_limit_k_min -15
_diffrn_reflns_limit_l_max 23
_diffrn_reflns_limit_l_min -23
_diffrn_reflns_number 30448
_diffrn_reflns_point_group_measured_fraction_full 0.966
_diffrn_reflns_point_group_measured_fraction_max 0.926
_diffrn_reflns_theta_full 25.242
_diffrn_reflns_theta_max 30.106
_diffrn_reflns_theta_min 1.917
_exptl_absorpt_coefficient_mu 0.533
_exptl_absorpt_correction_T_max 0.988
_exptl_absorpt_correction_T_min 0.973
_exptl_absorpt_correction_type multi-scan
_exptl_absorpt_process_details sadabs
_exptl_crystal_colour colourless
_exptl_crystal_density_diffrn 1.581
_exptl_crystal_density_meas ?
_exptl_crystal_description needle
_exptl_crystal_F_000 600
_exptl_crystal_size_max 0.050
_exptl_crystal_size_mid 0.020
_exptl_crystal_size_min 0.020
_refine_diff_density_max 0.458
_refine_diff_density_min -0.329
_refine_diff_density_rms 0.060
_refine_ls_extinction_method none
_refine_ls_goodness_of_fit_ref 1.045
_refine_ls_hydrogen_treatment constr
_refine_ls_matrix_type full
_refine_ls_number_parameters 343
_refine_ls_number_reflns 6646
_refine_ls_number_restraints 0
_refine_ls_restrained_S_all 1.045
_refine_ls_R_factor_all 0.0401
_refine_ls_R_factor_gt 0.0325
_refine_ls_shift/su_max 0.002
_refine_ls_shift/su_mean 0.000
_refine_ls_structure_factor_coef Fsqd
_refine_ls_weighting_details 'w=1/[\s^2^(Fo^2^)+(0.0304P)^2^+0.6825P] where P=(Fo^2^+2Fc^2^)/3'
_refine_ls_weighting_scheme calc
_refine_ls_wR_factor_gt 0.0777
_refine_ls_wR_factor_ref 0.0821
_reflns_Friedel_coverage 0.000
_reflns_number_gt 5735
_reflns_number_total 6646
_reflns_threshold_expression 'I > 2\s(I)'
_cod_data_source_file d1ce01497h2.cif
_cod_data_source_block CaMOF1
_cod_depositor_comments
;
The following automatic conversions were performed:

data item '_exptl_crystal_density_meas' value 'not measured' was
changed to '?' -- the value is perceived as not measured.

Automatic conversion script
Id: cif_fix_values 7556 2019-12-06 15:28:31Z antanas 

 Adding full bibliography for 7243973--7243978.cif.
;
_cod_database_code 7243977
_shelx_shelxl_version_number 2016/6
_shelx_space_group_comment
;
The symmetry employed for this shelxl refinement is uniquely defined
by the following loop, which should always be used as a source of
symmetry information in preference to the above space-group names.
They are only intended as comments.
;
_shelx_estimated_absorpt_t_min 0.974
_shelx_estimated_absorpt_t_max 0.989

loop_
_space_group_symop_operation_xyz
'x, y, z'
'-x, -y, -z'

loop_
_atom_site_label
_atom_site_type_symbol
_atom_site_fract_x
_atom_site_fract_y
_atom_site_fract_z
_atom_site_U_iso_or_equiv
_atom_site_adp_type
_atom_site_occupancy
_atom_site_site_symmetry_order
_atom_site_calc_flag
_atom_site_refinement_flags_posn
_atom_site_refinement_flags_adp
_atom_site_refinement_flags_occupancy
_atom_site_disorder_assembly
_atom_site_disorder_group
C1 C 1.3027(2) 0.50389(13) 0.78563(9) 0.0209(3) Uani 1 1 d . . . . .
C2 C 1.2847(2) 0.72297(14) 0.75042(10) 0.0252(3) Uani 1 1 d . . . . .
H2 H 1.145149 0.699955 0.748640 0.030 Uiso 1 1 calc R U . . .
C3 C 1.3984(2) 0.63509(13) 0.76776(8) 0.0181(3) Uani 1 1 d . . . . .
C4 C 1.6010(2) 0.66713(13) 0.76657(9) 0.0192(3) Uani 1 1 d . . . . .
H4 H 1.679485 0.607339 0.778479 0.023 Uiso 1 1 calc R U . . .
C5 C 0.6884(2) -0.21345(13) 0.74799(9) 0.0184(3) Uani 1 1 d . . . . .
H5 H 0.825742 -0.192631 0.744976 0.022 Uiso 1 1 calc R U . . .
C6 C 0.5757(2) -0.12421(12) 0.73377(8) 0.0161(3) Uani 1 1 d . . . . .
C7 C 0.3740(2) -0.15551(14) 0.73565(10) 0.0237(3) Uani 1 1 d . . . . .
H7 H 0.297077 -0.094196 0.726880 0.028 Uiso 1 1 calc R U . . .
C8 C 0.6772(2) 0.00640(12) 0.71762(8) 0.0163(3) Uani 1 1 d . . . . .
C9 C 1.2464(2) 0.13534(12) 0.89406(8) 0.0145(3) Uani 1 1 d . . . . .
C10 C 1.1187(2) 0.06405(12) 0.94876(8) 0.0142(3) Uani 1 1 d . . . . .
C11 C 1.2059(2) 0.03297(14) 1.02438(8) 0.0181(3) Uani 1 1 d . . . . .
H11 H 1.346383 0.055171 1.041103 0.022 Uiso 1 1 calc R U . . .
C12 C 0.9132(2) 0.03058(13) 0.92479(8) 0.0179(3) Uani 1 1 d . . . . .
H12 H 0.853537 0.051379 0.873122 0.021 Uiso 1 1 calc R U . . .
C13 C 0.4381(2) 0.48289(14) 0.57451(8) 0.0199(3) Uani 1 1 d . . . . .
H13 H 0.395504 0.471515 0.625567 0.024 Uiso 1 1 calc R U . . .
C14 C 0.5957(2) 0.43484(13) 0.55809(8) 0.0164(3) Uani 1 1 d . . . . .
C15 C 0.6586(2) 0.45228(15) 0.48319(9) 0.0208(3) Uani 1 1 d . . . . .
H15 H 0.767168 0.419929 0.471622 0.025 Uiso 1 1 calc R U . . .
C16 C 0.6977(2) 0.36279(13) 0.61977(8) 0.0158(3) Uani 1 1 d . . . . .
C17 C 0.9150(2) 0.32467(13) 0.92741(8) 0.0160(3) Uani 1 1 d . . . . .
C18 C 0.9808(3) 0.31857(16) 1.06823(9) 0.0266(3) Uani 1 1 d . . . . .
H18A H 0.984600 0.237174 1.091498 0.032 Uiso 1 1 calc R U . . .
H18B H 0.954777 0.377220 1.110050 0.032 Uiso 1 1 calc R U . . .
C19 C 1.1754(2) 0.37420(15) 1.03848(9) 0.0247(3) Uani 1 1 d . . . . .
H19A H 1.235119 0.461022 1.063550 0.030 Uiso 1 1 calc R U . . .
H19B H 1.273125 0.321624 1.051224 0.030 Uiso 1 1 calc R U . . .
C20 C 1.2181(2) 0.18620(13) 0.59457(8) 0.0171(3) Uani 1 1 d . . . . .
C21 C 1.3155(3) 0.10229(19) 0.48199(9) 0.0317(4) Uani 1 1 d . . . . .
H21A H 1.279138 0.010196 0.467624 0.038 Uiso 1 1 calc R U . . .
H21B H 1.432709 0.140006 0.457991 0.038 Uiso 1 1 calc R U . . .
C22 C 1.1401(3) 0.1622(2) 0.45318(10) 0.0371(4) Uani 1 1 d . . . . .
H22A H 1.181176 0.236494 0.422834 0.045 Uiso 1 1 calc R U . . .
H22B H 1.029152 0.100935 0.417829 0.045 Uiso 1 1 calc R U . . .
N1 N 0.8310(2) 0.30169(13) 0.99363(7) 0.0234(3) Uani 1 1 d . . . . .
H1 H 0.701923 0.279280 0.992273 0.028 Uiso 1 1 calc R U . . .
N2 N 1.11025(19) 0.37262(13) 0.95044(7) 0.0227(3) Uani 1 1 d . . . . .
H2A H 1.190266 0.400091 0.916325 0.027 Uiso 1 1 calc R U . . .
N3 N 1.0845(2) 0.19827(15) 0.52959(7) 0.0272(3) Uani 1 1 d . . . . .
H3 H 0.976029 0.224845 0.532755 0.033 Uiso 1 1 calc R U . . .
N4 N 1.3531(2) 0.13189(14) 0.57010(8) 0.0279(3) Uani 1 1 d . . . . .
H4A H 1.454129 0.115692 0.603599 0.033 Uiso 1 1 calc R U . . .
O1 O 1.12219(18) 0.46310(11) 0.75838(8) 0.0334(3) Uani 1 1 d . . . . .
O2 O 1.41246(19) 0.44337(10) 0.82742(7) 0.0262(2) Uani 1 1 d . . . . .
O3 O 0.83979(16) 0.02341(10) 0.69494(7) 0.0225(2) Uani 1 1 d . . . . .
O4 O 0.59358(17) 0.09553(10) 0.72944(7) 0.0233(2) Uani 1 1 d . . . . .
O5 O 1.16212(15) 0.16640(9) 0.82728(6) 0.0170(2) Uani 1 1 d . . . . .
O6 O 1.43161(16) 0.16264(11) 0.91560(6) 0.0257(3) Uani 1 1 d . . . . .
O7 O 0.65827(15) 0.36241(9) 0.69126(6) 0.0161(2) Uani 1 1 d . . . . .
O8 O 0.81850(18) 0.30429(11) 0.59832(6) 0.0254(2) Uani 1 1 d . . . . .
O9 O 0.82263(15) 0.30481(10) 0.85453(6) 0.0179(2) Uani 1 1 d . . . . .
O10 O 1.21774(15) 0.22133(10) 0.66767(6) 0.0179(2) Uani 1 1 d . . . . .
Ca1 Ca 0.94596(4) 0.25123(2) 0.73203(2) 0.01176(7) Uani 1 1 d . . . . .
Ca2 Ca 0.48229(4) 0.25680(2) 0.78689(2) 0.01212(7) Uani 1 1 d . . . . .

loop_
_atom_site_aniso_label
_atom_site_aniso_U_11
_atom_site_aniso_U_22
_atom_site_aniso_U_33
_atom_site_aniso_U_23
_atom_site_aniso_U_13
_atom_site_aniso_U_12
C1 0.0288(8) 0.0126(6) 0.0224(7) 0.0000(5) 0.0129(6) 0.0011(6)
C2 0.0182(8) 0.0205(7) 0.0377(9) 0.0072(6) 0.0090(6) 0.0023(6)
C3 0.0221(8) 0.0122(6) 0.0186(6) 0.0012(5) 0.0049(5) 0.0000(5)
C4 0.0213(8) 0.0134(6) 0.0231(7) 0.0037(5) 0.0034(6) 0.0043(5)
C5 0.0153(7) 0.0164(6) 0.0233(7) 0.0036(5) 0.0040(5) 0.0026(5)
C6 0.0198(7) 0.0118(6) 0.0159(6) 0.0017(5) 0.0033(5) 0.0017(5)
C7 0.0211(8) 0.0162(7) 0.0353(8) 0.0062(6) 0.0062(6) 0.0055(6)
C8 0.0215(7) 0.0135(6) 0.0112(6) 0.0011(4) -0.0006(5) 0.0008(5)
C9 0.0153(7) 0.0153(6) 0.0140(6) 0.0050(5) 0.0043(5) 0.0035(5)
C10 0.0152(7) 0.0148(6) 0.0127(6) 0.0045(5) 0.0033(5) 0.0028(5)
C11 0.0130(7) 0.0227(7) 0.0175(6) 0.0093(5) 0.0018(5) 0.0014(5)
C12 0.0166(7) 0.0223(7) 0.0134(6) 0.0088(5) 0.0012(5) 0.0014(6)
C13 0.0251(8) 0.0259(7) 0.0135(6) 0.0092(5) 0.0075(5) 0.0115(6)
C14 0.0179(7) 0.0192(6) 0.0141(6) 0.0072(5) 0.0028(5) 0.0075(6)
C15 0.0220(8) 0.0293(8) 0.0180(6) 0.0106(6) 0.0089(5) 0.0151(6)
C16 0.0148(7) 0.0180(6) 0.0153(6) 0.0073(5) 0.0020(5) 0.0044(5)
C17 0.0187(7) 0.0158(6) 0.0141(6) 0.0011(5) 0.0018(5) 0.0059(5)
C18 0.0337(9) 0.0328(8) 0.0131(6) 0.0012(6) 0.0000(6) 0.0106(7)
C19 0.0274(8) 0.0266(8) 0.0165(7) -0.0025(5) -0.0050(6) 0.0066(6)
C20 0.0145(7) 0.0205(7) 0.0154(6) 0.0017(5) 0.0029(5) 0.0021(5)
C21 0.0313(10) 0.0485(11) 0.0174(7) -0.0059(7) 0.0025(6) 0.0167(8)
C22 0.0394(11) 0.0626(13) 0.0147(7) -0.0031(7) 0.0018(7) 0.0270(10)
N1 0.0216(7) 0.0348(7) 0.0142(5) 0.0033(5) 0.0037(5) 0.0066(6)
N2 0.0185(6) 0.0303(7) 0.0158(6) 0.0013(5) -0.0005(5) 0.0011(5)
N3 0.0224(7) 0.0488(9) 0.0141(6) -0.0003(5) 0.0010(5) 0.0186(6)
N4 0.0256(8) 0.0451(8) 0.0161(6) -0.0038(5) 0.0000(5) 0.0189(7)
O1 0.0270(7) 0.0193(5) 0.0499(8) 0.0048(5) 0.0096(5) -0.0058(5)
O2 0.0401(7) 0.0146(5) 0.0270(6) 0.0053(4) 0.0129(5) 0.0074(5)
O3 0.0228(6) 0.0164(5) 0.0270(5) 0.0020(4) 0.0082(4) -0.0011(4)
O4 0.0289(6) 0.0145(5) 0.0276(5) 0.0044(4) 0.0061(4) 0.0060(4)
O5 0.0162(5) 0.0220(5) 0.0136(4) 0.0090(4) 0.0036(4) 0.0038(4)
O6 0.0135(5) 0.0403(6) 0.0222(5) 0.0179(5) 0.0026(4) 0.0015(5)
O7 0.0169(5) 0.0187(5) 0.0131(4) 0.0077(4) 0.0031(4) 0.0036(4)
O8 0.0282(6) 0.0376(6) 0.0195(5) 0.0121(4) 0.0076(4) 0.0226(5)
O9 0.0153(5) 0.0247(5) 0.0128(4) 0.0027(4) 0.0004(4) 0.0041(4)
O10 0.0144(5) 0.0271(5) 0.0118(4) 0.0016(4) 0.0034(4) 0.0034(4)
Ca1 0.01054(14) 0.01279(12) 0.01201(12) 0.00453(9) 0.00211(9) 0.00206(10)
Ca2 0.01122(14) 0.01367(12) 0.01207(12) 0.00435(9) 0.00315(9) 0.00275(10)

loop_
_atom_type_symbol
_atom_type_description
_atom_type_scat_dispersion_real
_atom_type_scat_dispersion_imag
_atom_type_scat_source
C C 0.0033 0.0016 'International Tables Vol C Tables 4.2.6.8 and 6.1.1.4'
H H 0.0000 0.0000 'International Tables Vol C Tables 4.2.6.8 and 6.1.1.4'
N N 0.0061 0.0033 'International Tables Vol C Tables 4.2.6.8 and 6.1.1.4'
O O 0.0106 0.0060 'International Tables Vol C Tables 4.2.6.8 and 6.1.1.4'
Ca Ca 0.2262 0.3064 'International Tables Vol C Tables 4.2.6.8 and 6.1.1.4'

loop_
_geom_angle_atom_site_label_1
_geom_angle_atom_site_label_2
_geom_angle_atom_site_label_3
_geom_angle
_geom_angle_site_symmetry_1
_geom_angle_site_symmetry_3
_geom_angle_publ_flag
O1 C1 O2 124.72(14) . . ?
O1 C1 C3 117.87(14) . . ?
O2 C1 C3 117.41(14) . . ?
O1 C1 Ca2 104.19(9) . 1_655 ?
O2 C1 Ca2 34.71(7) . 1_655 ?
C3 C1 Ca2 128.29(10) . 1_655 ?
C3 C2 C7 120.33(15) . 1_665 ?
C3 C2 H2 119.8 . . ?
C7 C2 H2 119.8 1_665 . ?
C2 C3 C4 119.75(13) . . ?
C2 C3 C1 120.49(14) . . ?
C4 C3 C1 119.74(13) . . ?
C5 C4 C3 119.88(14) 1_665 . ?
C5 C4 H4 120.1 1_665 . ?
C3 C4 H4 120.1 . . ?
C4 C5 C6 120.22(14) 1_445 . ?
C4 C5 H5 119.9 1_445 . ?
C6 C5 H5 119.9 . . ?
C7 C6 C5 120.00(13) . . ?
C7 C6 C8 121.12(13) . . ?
C5 C6 C8 118.87(13) . . ?
C6 C7 C2 119.69(14) . 1_445 ?
C6 C7 H7 120.2 . . ?
C2 C7 H7 120.2 1_445 . ?
O3 C8 O4 122.42(13) . . ?
O3 C8 C6 119.33(13) . . ?
O4 C8 C6 118.23(13) . . ?
O3 C8 Ca1 57.44(7) . . ?
O4 C8 Ca1 67.19(7) . . ?
C6 C8 Ca1 162.99(9) . . ?
O6 C9 O5 121.83(12) . . ?
O6 C9 C10 119.66(12) . . ?
O5 C9 C10 118.51(12) . . ?
O6 C9 Ca2 60.95(7) . 1_655 ?
O5 C9 Ca2 60.97(7) . 1_655 ?
C10 C9 Ca2 177.04(10) . 1_655 ?
C12 C10 C11 119.61(12) . . ?
C12 C10 C9 120.30(12) . . ?
C11 C10 C9 120.09(13) . . ?
C12 C11 C10 119.76(13) 2_757 . ?
C12 C11 H11 120.1 2_757 . ?
C10 C11 H11 120.1 . . ?
C11 C12 C10 120.63(12) 2_757 . ?
C11 C12 H12 119.7 2_757 . ?
C10 C12 H12 119.7 . . ?
C14 C13 C15 120.51(13) . 2_666 ?
C14 C13 H13 119.7 . . ?
C15 C13 H13 119.7 2_666 . ?
C13 C14 C15 119.61(13) . . ?
C13 C14 C16 120.51(12) . . ?
C15 C14 C16 119.88(13) . . ?
C13 C15 C14 119.88(15) 2_666 . ?
C13 C15 H15 120.1 2_666 . ?
C14 C15 H15 120.1 . . ?
O8 C16 O7 122.17(12) . . ?
O8 C16 C14 118.72(12) . . ?
O7 C16 C14 119.10(13) . . ?
O8 C16 Ca1 57.06(7) . . ?
O7 C16 Ca1 65.74(7) . . ?
C14 C16 Ca1 171.10(10) . . ?
O9 C17 N2 125.30(13) . . ?
O9 C17 N1 124.80(14) . . ?
N2 C17 N1 109.90(12) . . ?
N1 C18 C19 103.11(12) . . ?
N1 C18 H18A 111.1 . . ?
C19 C18 H18A 111.1 . . ?
N1 C18 H18B 111.1 . . ?
C19 C18 H18B 111.1 . . ?
H18A C18 H18B 109.1 . . ?
N2 C19 C18 102.73(12) . . ?
N2 C19 H19A 111.2 . . ?
C18 C19 H19A 111.2 . . ?
N2 C19 H19B 111.2 . . ?
C18 C19 H19B 111.2 . . ?
H19A C19 H19B 109.1 . . ?
O10 C20 N4 124.93(13) . . ?
O10 C20 N3 125.53(14) . . ?
N4 C20 N3 109.54(13) . . ?
N4 C21 C22 102.38(13) . . ?
N4 C21 H21A 111.3 . . ?
C22 C21 H21A 111.3 . . ?
N4 C21 H21B 111.3 . . ?
C22 C21 H21B 111.3 . . ?
H21A C21 H21B 109.2 . . ?
N3 C22 C21 102.81(13) . . ?
N3 C22 H22A 111.2 . . ?
C21 C22 H22A 111.2 . . ?
N3 C22 H22B 111.2 . . ?
C21 C22 H22B 111.2 . . ?
H22A C22 H22B 109.1 . . ?
C17 N1 C18 111.42(13) . . ?
C17 N1 H1 124.3 . . ?
C18 N1 H1 124.3 . . ?
C17 N2 C19 112.23(13) . . ?
C17 N2 H2A 123.9 . . ?
C19 N2 H2A 123.9 . . ?
C20 N3 C22 111.78(14) . . ?
C20 N3 H3 124.1 . . ?
C22 N3 H3 124.1 . . ?
C20 N4 C21 112.52(13) . . ?
C20 N4 H4A 123.7 . . ?
C21 N4 H4A 123.7 . . ?
C1 O1 Ca1 127.54(11) . . ?
C1 O2 Ca2 127.02(10) . 1_655 ?
C8 O3 Ca1 97.40(9) . . ?
C8 O4 Ca2 164.57(10) . . ?
C8 O4 Ca1 86.85(8) . . ?
Ca2 O4 Ca1 90.18(4) . . ?
C9 O5 Ca1 161.11(10) . . ?
C9 O5 Ca2 92.33(8) . 1_655 ?
Ca1 O5 Ca2 100.13(3) . 1_655 ?
C9 O6 Ca2 92.65(8) . 1_655 ?
C16 O7 Ca2 148.47(9) . . ?
C16 O7 Ca1 87.82(8) . . ?
Ca2 O7 Ca1 90.93(3) . . ?
C16 O8 Ca1 96.92(8) . . ?
C17 O9 Ca2 136.50(10) . . ?
C17 O9 Ca1 128.08(9) . . ?
Ca2 O9 Ca1 93.99(3) . . ?
C20 O10 Ca1 129.86(9) . . ?
C20 O10 Ca2 129.95(9) . 1_655 ?
Ca1 O10 Ca2 99.91(4) . 1_655 ?
O1 Ca1 O5 97.11(4) . . ?
O1 Ca1 O8 86.82(4) . . ?
O5 Ca1 O8 154.31(4) . . ?
O1 Ca1 O10 85.47(4) . . ?
O5 Ca1 O10 72.26(3) . . ?
O8 Ca1 O10 82.82(4) . . ?
O1 Ca1 O9 81.23(4) . . ?
O5 Ca1 O9 82.50(3) . . ?
O8 Ca1 O9 123.16(4) . . ?
O10 Ca1 O9 149.71(3) . . ?
O1 Ca1 O3 165.71(4) . . ?
O5 Ca1 O3 76.14(4) . . ?
O8 Ca1 O3 94.00(4) . . ?
O10 Ca1 O3 80.49(4) . . ?
O9 Ca1 O3 109.88(4) . . ?
O1 Ca1 O7 79.99(4) . . ?
O5 Ca1 O7 153.40(3) . . ?
O8 Ca1 O7 52.29(3) . . ?
O10 Ca1 O7 133.15(3) . . ?
O9 Ca1 O7 70.91(3) . . ?
O3 Ca1 O7 111.70(4) . . ?
O1 Ca1 O4 143.71(4) . . ?
O5 Ca1 O4 102.64(3) . . ?
O8 Ca1 O4 88.23(4) . . ?
O10 Ca1 O4 129.44(4) . . ?
O9 Ca1 O4 71.68(3) . . ?
O3 Ca1 O4 50.55(4) . . ?
O7 Ca1 O4 68.74(3) . . ?
O1 Ca1 C16 80.52(4) . . ?
O5 Ca1 C16 177.63(4) . . ?
O8 Ca1 C16 26.02(4) . . ?
O10 Ca1 C16 107.36(4) . . ?
O9 Ca1 C16 97.17(4) . . ?
O3 Ca1 C16 106.14(4) . . ?
O7 Ca1 C16 26.44(4) . . ?
O4 Ca1 C16 79.44(4) . . ?
O1 Ca1 C8 168.93(5) . . ?
O5 Ca1 C8 85.81(4) . . ?
O8 Ca1 C8 95.18(4) . . ?
O10 Ca1 C8 105.58(4) . . ?
O9 Ca1 C8 88.60(4) . . ?
O3 Ca1 C8 25.16(4) . . ?
O7 Ca1 C8 92.60(4) . . ?
O4 Ca1 C8 25.96(4) . . ?
C16 Ca1 C8 96.53(4) . . ?
O1 Ca1 Ca2 103.09(3) . . ?
O5 Ca1 Ca2 115.16(3) . . ?
O8 Ca1 Ca2 88.32(3) . . ?
O10 Ca1 Ca2 167.36(3) . . ?
O9 Ca1 Ca2 42.52(2) . . ?
O3 Ca1 Ca2 91.20(3) . . ?
O7 Ca1 Ca2 41.96(2) . . ?
O4 Ca1 Ca2 40.81(2) . . ?
C16 Ca1 Ca2 65.67(3) . . ?
C8 Ca1 Ca2 66.15(3) . . ?
O1 Ca1 Ca2 72.04(3) . 1_655 ?
O5 Ca1 Ca2 40.85(2) . 1_655 ?
O8 Ca1 Ca2 118.93(3) . 1_655 ?
O10 Ca1 Ca2 40.23(2) . 1_655 ?
O9 Ca1 Ca2 109.51(2) . 1_655 ?
O3 Ca1 Ca2 95.27(3) . 1_655 ?
O7 Ca1 Ca2 151.42(2) . 1_655 ?
O4 Ca1 Ca2 139.55(2) . 1_655 ?
C16 Ca1 Ca2 137.59(3) . 1_655 ?
C8 Ca1 Ca2 115.92(3) . 1_655 ?
Ca2 Ca1 Ca2 151.322(11) . 1_655 ?
O2 Ca2 O4 167.81(4) 1_455 . ?
O2 Ca2 O7 89.01(4) 1_455 . ?
O4 Ca2 O7 78.87(4) . . ?
O2 Ca2 O9 96.82(4) 1_455 . ?
O4 Ca2 O9 79.08(4) . . ?
O7 Ca2 O9 75.69(3) . . ?
O2 Ca2 O10 91.89(4) 1_455 1_455 ?
O4 Ca2 O10 87.33(4) . 1_455 ?
O7 Ca2 O10 80.16(3) . 1_455 ?
O9 Ca2 O10 154.12(4) . 1_455 ?
O2 Ca2 O5 82.76(4) 1_455 1_455 ?
O4 Ca2 O5 108.33(4) . 1_455 ?
O7 Ca2 O5 149.02(3) . 1_455 ?
O9 Ca2 O5 134.84(3) . 1_455 ?
O10 Ca2 O5 70.37(3) 1_455 1_455 ?
O2 Ca2 O6 93.93(4) 1_455 1_455 ?
O4 Ca2 O6 96.83(4) . 1_455 ?
O7 Ca2 O6 157.78(4) . 1_455 ?
O9 Ca2 O6 82.10(3) . 1_455 ?
O10 Ca2 O6 121.67(4) 1_455 1_455 ?
O5 Ca2 O6 53.07(3) 1_455 1_455 ?
O2 Ca2 C9 89.05(4) 1_455 1_455 ?
O4 Ca2 C9 103.14(4) . 1_455 ?
O7 Ca2 C9 175.63(4) . 1_455 ?
O9 Ca2 C9 108.44(4) . 1_455 ?
O10 Ca2 C9 95.99(4) 1_455 1_455 ?
O5 Ca2 C9 26.69(4) 1_455 1_455 ?
O6 Ca2 C9 26.40(4) 1_455 1_455 ?
O2 Ca2 C1 18.26(4) 1_455 1_455 ?
O4 Ca2 C1 155.36(4) . 1_455 ?
O7 Ca2 C1 82.06(4) . 1_455 ?
O9 Ca2 C1 111.10(4) . 1_455 ?
O10 Ca2 C1 74.10(4) 1_455 1_455 ?
O5 Ca2 C1 80.91(4) 1_455 1_455 ?
O6 Ca2 C1 106.61(4) 1_455 1_455 ?
C9 Ca2 C1 94.93(4) 1_455 1_455 ?
O2 Ca2 Ca1 120.75(3) 1_455 . ?
O4 Ca2 Ca1 49.01(3) . . ?
O7 Ca2 Ca1 47.11(2) . . ?
O9 Ca2 Ca1 43.49(2) . . ?
O10 Ca2 Ca1 111.71(3) 1_455 . ?
O5 Ca2 Ca1 155.66(3) 1_455 . ?
O6 Ca2 Ca1 114.24(3) 1_455 . ?
C9 Ca2 Ca1 137.00(3) 1_455 . ?
C1 Ca2 Ca1 123.35(3) 1_455 . ?
O2 Ca2 Ca1 67.77(3) 1_455 1_455 ?
O4 Ca2 Ca1 117.61(3) . 1_455 ?
O7 Ca2 Ca1 110.47(3) . 1_455 ?
O9 Ca2 Ca1 162.72(3) . 1_455 ?
O10 Ca2 Ca1 39.86(2) 1_455 1_455 ?
O5 Ca2 Ca1 39.01(2) 1_455 1_455 ?
O6 Ca2 Ca1 90.94(3) 1_455 1_455 ?
C9 Ca2 Ca1 65.16(3) 1_455 1_455 ?
C1 Ca2 Ca1 55.76(3) 1_455 1_455 ?
Ca1 Ca2 Ca1 151.322(11) . 1_455 ?

loop_
_geom_bond_atom_site_label_1
_geom_bond_atom_site_label_2
_geom_bond_distance
_geom_bond_site_symmetry_2
_geom_bond_publ_flag
C1 O1 1.244(2) . ?
C1 O2 1.264(2) . ?
C1 C3 1.5090(19) . ?
C1 Ca2 3.2203(16) 1_655 ?
C2 C3 1.388(2) . ?
C2 C7 1.390(2) 1_665 ?
C2 H2 0.9500 . ?
C3 C4 1.389(2) . ?
C4 C5 1.3867(19) 1_665 ?
C4 H4 0.9500 . ?
C5 C6 1.388(2) . ?
C5 H5 0.9500 . ?
C6 C7 1.386(2) . ?
C6 C8 1.5061(18) . ?
C7 H7 0.9500 . ?
C8 O3 1.2381(19) . ?
C8 O4 1.2663(18) . ?
C8 Ca1 2.8881(13) . ?
C9 O6 1.2515(17) . ?
C9 O5 1.2643(16) . ?
C9 C10 1.5053(18) . ?
C9 Ca2 2.8118(13) 1_655 ?
C10 C12 1.389(2) . ?
C10 C11 1.3931(18) . ?
C11 C12 1.3886(19) 2_757 ?
C11 H11 0.9500 . ?
C12 H12 0.9500 . ?
C13 C14 1.384(2) . ?
C13 C15 1.3912(19) 2_666 ?
C13 H13 0.9500 . ?
C14 C15 1.3957(19) . ?
C14 C16 1.5025(18) . ?
C15 H15 0.9500 . ?
C16 O8 1.2534(19) . ?
C16 O7 1.2640(16) . ?
C16 Ca1 2.8365(13) . ?
C17 O9 1.2586(16) . ?
C17 N2 1.3356(19) . ?
C17 N1 1.3411(18) . ?
C18 N1 1.4594(19) . ?
C18 C19 1.538(2) . ?
C18 H18A 0.9900 . ?
C18 H18B 0.9900 . ?
C19 N2 1.4556(18) . ?
C19 H19A 0.9900 . ?
C19 H19B 0.9900 . ?
C20 O10 1.2578(16) . ?
C20 N4 1.330(2) . ?
C20 N3 1.3373(18) . ?
C21 N4 1.4516(19) . ?
C21 C22 1.534(3) . ?
C21 H21A 0.9900 . ?
C21 H21B 0.9900 . ?
C22 N3 1.452(2) . ?
C22 H22A 0.9900 . ?
C22 H22B 0.9900 . ?
N1 H1 0.8800 . ?
N2 H2A 0.8800 . ?
N3 H3 0.8800 . ?
N4 H4A 0.8800 . ?
O1 Ca1 2.3555(11) . ?
O2 Ca2 2.2969(11) 1_655 ?
O3 Ca1 2.4547(11) . ?
O4 Ca2 2.3083(11) . ?
O4 Ca1 2.6662(11) . ?
O5 Ca1 2.3681(10) . ?
O5 Ca2 2.4606(10) 1_655 ?
O6 Ca2 2.4607(10) 1_655 ?
O7 Ca2 2.3618(9) . ?
O7 Ca1 2.5879(10) . ?
O8 Ca1 2.3980(10) . ?
O9 Ca2 2.3929(10) . ?
O9 Ca1 2.4366(10) . ?
O10 Ca1 2.4094(10) . ?
O10 Ca2 2.4278(10) 1_655 ?
Ca1 Ca2 3.5319(4) . ?
Ca1 Ca2 3.7031(4) 1_655 ?
